data_2219062
loop_
_publ_author_name
'Saeed, Sohail'
'Bhatti, Moazzam Hussain'
'Yunus, Uzma'
'Jones, Peter G.'

_publ_section_title
;
 Ethyl 4-(3-benzoylthioureido)benzoate
;
_journal_coeditor_code IM2071
_journal_issue 8
_journal_name_full 'Acta Crystallographica Section E'
_journal_page_first o1485
_journal_paper_doi 10.1107/S1600536808017856
_journal_volume 64
_journal_year 2008
_chemical_formula_iupac 'C17 H16 N2 O3 S'
_chemical_formula_moiety 'C17 H16 N2 O3 S'
_chemical_formula_sum 'C17 H16 N2 O3 S'
_chemical_formula_weight 328.38
_chemical_name_systematic
;
Ethyl 4-(3-benzoylthioureido)benzoate
;
_space_group_IT_number 14
_symmetry_cell_setting monoclinic
_symmetry_space_group_name_Hall '-P 2yn'
_symmetry_space_group_name_H-M 'P 1 21/n 1'
_atom_sites_solution_hydrogens geom
_atom_sites_solution_primary direct
_atom_sites_solution_secondary difmap
_audit_creation_method SHELXL-97
_cell_angle_alpha 90.00
_cell_angle_beta 91.393(4)
_cell_angle_gamma 90.00
_cell_formula_units_Z 4
_cell_length_a 9.6018(3)
_cell_length_b 8.3882(3)
_cell_length_c 19.3199(6)
_cell_measurement_reflns_used 11202
_cell_measurement_temperature 100(2)
_cell_measurement_theta_max 32.0907
_cell_measurement_theta_min 2.6407
_cell_volume 1555.60(9)
_computing_cell_refinement
;
CrysAlis RED (Oxford Diffraction, 2008)
;
_computing_data_collection
;
CrysAlis RED (Oxford Diffraction, 2008)
;
_computing_data_reduction
;
CrysAlis RED (Oxford Diffraction, 2008)
;
_computing_molecular_graphics 'XP (Siemens, 1994)'
_computing_publication_material 'SHELXL97 (Sheldrick, 2008)'
_computing_structure_refinement 'SHELXL97 (Sheldrick, 2008)'
_computing_structure_solution 'SHELXS97 (Sheldrick, 2008)'
_diffrn_ambient_temperature 100(2)
_diffrn_detector_area_resol_mean 16.1057
_diffrn_measured_fraction_theta_full 0.994
_diffrn_measured_fraction_theta_max 0.932
_diffrn_measurement_device_type 'Oxford Diffraction Xcalibur S'
_diffrn_measurement_method \w
_diffrn_radiation_monochromator graphite
_diffrn_radiation_source 'Enhance (Mo) X-ray Source'
_diffrn_radiation_type MoK\a
_diffrn_radiation_wavelength 0.71073
_diffrn_reflns_av_R_equivalents 0.0479
_diffrn_reflns_av_sigmaI/netI 0.0476
_diffrn_reflns_limit_h_max 13
_diffrn_reflns_limit_h_min -14
_diffrn_reflns_limit_k_max 12
_diffrn_reflns_limit_k_min -12
_diffrn_reflns_limit_l_max 28
_diffrn_reflns_limit_l_min -27
_diffrn_reflns_number 31428
_diffrn_reflns_theta_full 30.00
_diffrn_reflns_theta_max 32.16
_diffrn_reflns_theta_min 2.65
_exptl_absorpt_coefficient_mu 0.225
_exptl_absorpt_correction_T_max 1.00000
_exptl_absorpt_correction_T_min 0.94273
_exptl_absorpt_correction_type multi-scan
_exptl_absorpt_process_details '(CrysAlis RED; Oxford Diffraction, 2008)'
_exptl_crystal_colour colourless
_exptl_crystal_density_diffrn 1.402
_exptl_crystal_density_method 'not measured'
_exptl_crystal_description tablet
_exptl_crystal_F_000 688
_exptl_crystal_size_max 0.38
_exptl_crystal_size_mid 0.24
_exptl_crystal_size_min 0.13
_refine_diff_density_max 0.427
_refine_diff_density_min -0.292
_refine_ls_extinction_method none
_refine_ls_goodness_of_fit_ref 0.943
_refine_ls_hydrogen_treatment mixed
_refine_ls_matrix_type full
_refine_ls_number_parameters 217
_refine_ls_number_reflns 5103
_refine_ls_number_restraints 0
_refine_ls_restrained_S_all 0.943
_refine_ls_R_factor_all 0.0562
_refine_ls_R_factor_gt 0.0366
_refine_ls_shift/su_max 0.000
_refine_ls_shift/su_mean 0.000
_refine_ls_structure_factor_coef Fsqd
_refine_ls_weighting_details 'calc w=1/[\s^2^(Fo^2^)+(0.0546P)^2^'
_refine_ls_weighting_scheme calc
_refine_ls_wR_factor_gt 0.0883
_refine_ls_wR_factor_ref 0.0922
_reflns_number_gt 3676
_reflns_number_total 5103
_reflns_threshold_expression I>2\s(I)
_cod_data_source_file im2071.cif
_cod_data_source_block I
_cod_original_sg_symbol_H-M 'P 21/n'
_cod_database_code 2219062
_cod_database_fobs_code 2219062

loop_
_symmetry_equiv_pos_as_xyz
'x, y, z'
'-x+1/2, y+1/2, -z+1/2'
'-x, -y, -z'
'x-1/2, -y-1/2, z-1/2'

loop_
_atom_site_type_symbol
_atom_site_label
_atom_site_fract_x
_atom_site_fract_y
_atom_site_fract_z
_atom_site_U_iso_or_equiv
_atom_site_adp_type
_atom_site_calc_flag
_atom_site_refinement_flags
_atom_site_occupancy
S S 0.10457(3) 0.58015(4) 0.231857(14) 0.01866(8) Uani d . 1
O O1 0.51573(9) 0.70720(10) 0.34044(4) 0.01821(18) Uani d . 1
O O2 0.50845(9) 0.81469(9) -0.09004(4) 0.01765(18) Uani d . 1
O O3 0.35152(9) 0.61785(9) -0.10425(4) 0.01525(17) Uani d . 1
N N1 0.28549(11) 0.63504(11) 0.33385(5) 0.01329(19) Uani d . 1
H H01 0.2098(15) 0.6256(15) 0.3555(7) 0.020(4) Uiso d . 1
N N2 0.37602(11) 0.65342(11) 0.22473(5) 0.0146(2) Uani d . 1
H H02 0.4445(16) 0.6886(17) 0.2488(7) 0.028(4) Uiso d . 1
C C1 0.39896(12) 0.67621(12) 0.44636(5) 0.0126(2) Uani d . 1
C C2 0.48431(13) 0.78318(13) 0.48262(6) 0.0171(2) Uani d . 1
H H2 0.5431 0.8536 0.4582 0.021 Uiso calc R 1
C C3 0.48347(13) 0.78691(14) 0.55439(6) 0.0196(2) Uani d . 1
H H3 0.5392 0.8624 0.5791 0.023 Uiso calc R 1
C C4 0.40113(13) 0.68031(14) 0.59006(6) 0.0190(2) Uani d . 1
H H4 0.4013 0.6822 0.6392 0.023 Uiso calc R 1
C C5 0.31886(13) 0.57135(14) 0.55422(6) 0.0188(2) Uani d . 1
H H5 0.2644 0.4969 0.5789 0.023 Uiso calc R 1
C C6 0.31562(12) 0.57034(13) 0.48250(6) 0.0158(2) Uani d . 1
H H6 0.2567 0.4977 0.4580 0.019 Uiso calc R 1
C C7 0.40746(12) 0.67435(12) 0.36961(5) 0.0131(2) Uani d . 1
C C8 0.26324(12) 0.62392(12) 0.26210(5) 0.0128(2) Uani d . 1
C C9 0.38365(12) 0.66358(13) 0.15181(5) 0.0125(2) Uani d . 1
C C10 0.32131(12) 0.55175(13) 0.10741(5) 0.0142(2) Uani d . 1
H H10 0.2696 0.4656 0.1257 0.017 Uiso calc R 1
C C11 0.33527(12) 0.56701(13) 0.03650(5) 0.0130(2) Uani d . 1
H H11 0.2917 0.4920 0.0061 0.016 Uiso calc R 1
C C12 0.41293(11) 0.69188(12) 0.00951(5) 0.0117(2) Uani d . 1
C C13 0.47771(12) 0.80015(13) 0.05441(5) 0.0139(2) Uani d . 1
H H13 0.5328 0.8837 0.0363 0.017 Uiso calc R 1
C C14 0.46254(12) 0.78708(13) 0.12517(5) 0.0146(2) Uani d . 1
H H14 0.5059 0.8623 0.1555 0.018 Uiso calc R 1
C C15 0.43123(12) 0.71552(12) -0.06585(5) 0.0123(2) Uani d . 1
C C16 0.36048(13) 0.63785(14) -0.17859(5) 0.0173(2) Uani d . 1
H H16A 0.4578 0.6239 -0.1932 0.021 Uiso calc R 1
H H16B 0.3287 0.7458 -0.1924 0.021 Uiso calc R 1
C C17 0.26837(14) 0.51324(15) -0.21156(6) 0.0235(3) Uani d . 1
H H17A 0.3001 0.4072 -0.1968 0.035 Uiso calc R 1
H H17B 0.2728 0.5216 -0.2621 0.035 Uiso calc R 1
H H17C 0.1722 0.5295 -0.1973 0.035 Uiso calc R 1

loop_
_atom_site_aniso_label
_atom_site_aniso_U_11
_atom_site_aniso_U_22
_atom_site_aniso_U_33
_atom_site_aniso_U_12
_atom_site_aniso_U_13
_atom_site_aniso_U_23
S 0.01261(15) 0.03287(18) 0.01044(13) -0.00304(12) -0.00088(10) 0.00021(11)
O1 0.0142(4) 0.0261(5) 0.0143(4) -0.0035(3) 0.0007(3) 0.0017(3)
O2 0.0229(5) 0.0169(4) 0.0133(4) -0.0043(3) 0.0029(3) 0.0005(3)
O3 0.0168(4) 0.0195(4) 0.0094(3) -0.0034(3) -0.0011(3) -0.0005(3)
N1 0.0111(5) 0.0198(5) 0.0090(4) -0.0013(4) 0.0007(3) 0.0001(3)
N2 0.0140(5) 0.0205(5) 0.0092(4) -0.0031(4) -0.0002(4) -0.0004(3)
C1 0.0131(6) 0.0139(5) 0.0106(5) 0.0026(4) -0.0014(4) 0.0000(4)
C2 0.0190(6) 0.0169(6) 0.0155(5) -0.0030(5) -0.0005(4) -0.0001(4)
C3 0.0226(7) 0.0208(6) 0.0151(5) -0.0013(5) -0.0037(5) -0.0043(4)
C4 0.0197(6) 0.0264(6) 0.0110(5) 0.0032(5) -0.0003(4) -0.0005(4)
C5 0.0168(6) 0.0254(6) 0.0141(5) -0.0013(5) 0.0009(4) 0.0046(4)
C6 0.0143(6) 0.0193(6) 0.0136(5) -0.0018(4) -0.0023(4) 0.0003(4)
C7 0.0142(6) 0.0128(5) 0.0121(5) 0.0007(4) -0.0016(4) 0.0000(4)
C8 0.0151(6) 0.0135(5) 0.0099(5) 0.0012(4) 0.0000(4) 0.0005(4)
C9 0.0118(5) 0.0158(5) 0.0098(5) 0.0019(4) 0.0010(4) 0.0002(4)
C10 0.0144(6) 0.0146(5) 0.0137(5) -0.0013(4) 0.0027(4) 0.0001(4)
C11 0.0126(5) 0.0139(5) 0.0125(5) -0.0002(4) 0.0008(4) -0.0026(4)
C12 0.0113(5) 0.0136(5) 0.0103(5) 0.0029(4) 0.0012(4) -0.0002(4)
C13 0.0148(6) 0.0136(5) 0.0135(5) -0.0011(4) 0.0017(4) 0.0004(4)
C14 0.0147(6) 0.0171(5) 0.0121(5) -0.0017(4) 0.0003(4) -0.0025(4)
C15 0.0129(5) 0.0132(5) 0.0107(5) 0.0030(4) 0.0001(4) -0.0007(4)
C16 0.0224(6) 0.0216(6) 0.0078(5) -0.0010(5) -0.0014(4) 0.0005(4)
C17 0.0232(7) 0.0311(7) 0.0161(6) -0.0049(5) -0.0019(5) -0.0042(5)

loop_
_atom_type_symbol
_atom_type_description
_atom_type_scat_dispersion_real
_atom_type_scat_dispersion_imag
_atom_type_scat_source
C C 0.0033 0.0016 'International Tables Vol C Tables 4.2.6.8 and 6.1.1.4'
H H 0.0000 0.0000 'International Tables Vol C Tables 4.2.6.8 and 6.1.1.4'
N N 0.0061 0.0033 'International Tables Vol C Tables 4.2.6.8 and 6.1.1.4'
O O 0.0106 0.0060 'International Tables Vol C Tables 4.2.6.8 and 6.1.1.4'
S S 0.1246 0.1234 'International Tables Vol C Tables 4.2.6.8 and 6.1.1.4'

loop_
_geom_angle_atom_site_label_1
_geom_angle_atom_site_label_2
_geom_angle_atom_site_label_3
_geom_angle
C15 O3 C16 115.63(9)
C7 N1 C8 128.05(10)
C8 N2 C9 127.59(10)
C2 C1 C6 119.77(10)
C2 C1 C7 117.54(10)
C6 C1 C7 122.59(10)
C3 C2 C1 119.97(11)
C2 C3 C4 119.94(11)
C5 C4 C3 120.17(10)
C4 C5 C6 120.24(11)
C5 C6 C1 119.85(10)
O1 C7 N1 122.71(10)
O1 C7 C1 121.58(10)
N1 C7 C1 115.70(10)
N2 C8 N1 114.55(10)
N2 C8 S 126.77(8)
N1 C8 S 118.68(8)
C14 C9 C10 120.19(10)
C14 C9 N2 117.10(9)
C10 C9 N2 122.64(10)
C11 C10 C9 119.67(10)
C10 C11 C12 120.31(10)
C13 C12 C11 119.47(10)
C13 C12 C15 117.54(10)
C11 C12 C15 122.99(9)
C14 C13 C12 120.54(10)
C13 C14 C9 119.78(10)
O2 C15 O3 123.60(9)
O2 C15 C12 123.83(10)
O3 C15 C12 112.56(9)
O3 C16 C17 106.93(9)
C7 N1 H01 119.9(9)
C8 N1 H01 111.7(9)
C8 N2 H02 113.3(10)
C9 N2 H02 117.8(10)
C3 C2 H2 120.0
C1 C2 H2 120.0
C2 C3 H3 120.0
C4 C3 H3 120.0
C5 C4 H4 119.9
C3 C4 H4 119.9
C4 C5 H5 119.9
C6 C5 H5 119.9
C5 C6 H6 120.1
C1 C6 H6 120.1
C11 C10 H10 120.2
C9 C10 H10 120.2
C10 C11 H11 119.8
C12 C11 H11 119.8
C14 C13 H13 119.7
C12 C13 H13 119.7
C13 C14 H14 120.1
C9 C14 H14 120.1
O3 C16 H16A 110.3
C17 C16 H16A 110.3
O3 C16 H16B 110.3
C17 C16 H16B 110.3
H16A C16 H16B 108.6
C16 C17 H17A 109.5
C16 C17 H17B 109.5
H17A C17 H17B 109.5
C16 C17 H17C 109.5
H17A C17 H17C 109.5
H17B C17 H17C 109.5

loop_
_geom_bond_atom_site_label_1
_geom_bond_atom_site_label_2
_geom_bond_distance
S C8 1.6594(12)
O1 C7 1.2259(14)
O2 C15 1.2153(13)
O3 C15 1.3342(13)
O3 C16 1.4505(12)
N1 C7 1.3850(14)
N1 C8 1.4005(13)
N2 C8 1.3391(15)
N2 C9 1.4151(13)
C1 C2 1.3926(15)
C1 C6 1.3941(15)
C1 C7 1.4871(14)
C2 C3 1.3872(15)
C3 C4 1.3879(17)
C4 C5 1.3829(17)
C5 C6 1.3852(15)
C9 C14 1.3895(15)
C9 C10 1.3961(15)
C10 C11 1.3857(14)
C11 C12 1.3943(15)
C12 C13 1.3921(15)
C12 C15 1.4839(14)
C13 C14 1.3827(14)
C16 C17 1.5010(16)
N1 H01 0.852(15)
N2 H02 0.849(15)
C2 H2 0.9500
C3 H3 0.9500
C4 H4 0.9500
C5 H5 0.9500
C6 H6 0.9500
C10 H10 0.9500
C11 H11 0.9500
C13 H13 0.9500
C14 H14 0.9500
C16 H16A 0.9900
C16 H16B 0.9900
C17 H17A 0.9800
C17 H17B 0.9800
C17 H17C 0.9800

loop_
_geom_hbond_atom_site_label_D
_geom_hbond_atom_site_label_H
_geom_hbond_atom_site_label_A
_geom_hbond_site_symmetry_A
_geom_hbond_distance_DH
_geom_hbond_distance_HA
_geom_hbond_distance_DA
_geom_hbond_angle_DHA
N2 H02 O1 . 0.85(2) 1.89(2) 2.6180(10) 143.0(10)
N1 H01 O2 4_576 0.85(2) 2.28(2) 3.0990(10) 162.0(10)
C3 H3 S 4_676 0.95 3.04 3.7630(10) 134
C17 H17C S 3_565 0.98 2.88 3.6770(10) 140

loop_
_geom_torsion_atom_site_label_1
_geom_torsion_atom_site_label_2
_geom_torsion_atom_site_label_3
_geom_torsion_atom_site_label_4
_geom_torsion
C6 C1 C2 C3 -1.67(17)
C7 C1 C2 C3 -178.22(10)
C1 C2 C3 C4 2.21(18)
C2 C3 C4 C5 -0.63(18)
C3 C4 C5 C6 -1.51(18)
C4 C5 C6 C1 2.04(18)
C2 C1 C6 C5 -0.45(17)
C7 C1 C6 C5 175.92(10)
C8 N1 C7 O1 0.74(17)
C8 N1 C7 C1 -179.93(10)
C2 C1 C7 O1 30.47(15)
C6 C1 C7 O1 -145.97(11)
C2 C1 C7 N1 -148.86(10)
C6 C1 C7 N1 34.69(15)
C9 N2 C8 N1 -174.63(10)
C9 N2 C8 S 4.22(17)
C7 N1 C8 N2 0.99(16)
C7 N1 C8 S -177.97(9)
C8 N2 C9 C14 136.88(12)
C8 N2 C9 C10 -46.16(17)
C14 C9 C10 C11 -1.79(17)
N2 C9 C10 C11 -178.66(10)
C9 C10 C11 C12 1.00(17)
C10 C11 C12 C13 0.73(16)
C10 C11 C12 C15 -179.62(10)
C11 C12 C13 C14 -1.70(17)
C15 C12 C13 C14 178.63(10)
C12 C13 C14 C9 0.92(17)
C10 C9 C14 C13 0.83(17)
N2 C9 C14 C13 177.88(10)
C16 O3 C15 O2 -0.79(16)
C16 O3 C15 C12 178.03(9)
C13 C12 C15 O2 6.55(16)
C11 C12 C15 O2 -173.11(11)
C13 C12 C15 O3 -172.27(10)
C11 C12 C15 O3 8.07(15)
C15 O3 C16 C17 177.67(10)

loop_
_cod_related_entry_id
_cod_related_entry_database
_cod_related_entry_code
1 ChemSpider 617781
